data_4107923
loop_
_publ_author_name
'Holger Braunschweig'
'Thomas Kupfer'
'Krzysztof Radacki'
'Achim Schneider'
'Fabian Seeler'
'Katharina Uttinger'
'Hongmei Wu'

_publ_contact_author_address
; Institut fuer Anorganische Chemie
Universitaet Wuerzburg
Am Hubland
97074 Wuerzburg, Germany
;
_publ_contact_author_email H.Braunschweig@mail.uni-wuerzburg.de
_publ_contact_author_fax +49-931-8884623
_publ_contact_author_name 'Prof. Dr. Holger Braunschweig'
_publ_contact_author_phone +49-931-8885260
_publ_section_title
;
 Synthesis and Reactivity Studies of Iminoboryl Complexes
;
_journal_name_full 'Journal of the American Chemical Society'
_journal_page_first 7974
_journal_page_last 7983
_journal_paper_doi 10.1021/ja8016889
_journal_volume 130
_journal_year 2008
_chemical_formula_moiety 'C86 H158 B2 Br2 N4 P4 Pt2, 6(C H2 Cl2)'
_chemical_formula_sum 'C92 H170 B2 Br2 Cl12 N4 P4 Pt2'
_chemical_formula_weight 2453.22
_chemical_name_common
;
?
;
_chemical_name_systematic
; 
?
;
_space_group_IT_number 14
_symmetry_cell_setting monoclinic
_symmetry_space_group_name_Hall '-P 2ybc'
_symmetry_space_group_name_H-M 'P 1 21/c 1'
_atom_sites_solution_hydrogens geom
_atom_sites_solution_primary direct
_atom_sites_solution_secondary difmap
_audit_creation_method SHELXL-97
_cell_angle_alpha 90.00
_cell_angle_beta 110.753(3)
_cell_angle_gamma 90.00
_cell_formula_units_Z 2
_cell_length_a 18.3001(12)
_cell_length_b 17.1048(12)
_cell_length_c 19.0262(13)
_cell_measurement_reflns_used 9466
_cell_measurement_temperature 100(2)
_cell_measurement_theta_max 27.88
_cell_measurement_theta_min 2.26
_cell_volume 5569.2(7)
_computing_cell_refinement 'Saint+ ver. 7.12A (Bruker AXS)'
_computing_data_collection 'APEX2 ver. 1.0-27 (Bruker AXS)'
_computing_data_reduction 'Saint+ ver. 7.12A (Bruker AXS)'
_computing_molecular_graphics 'XP ver. 5.1 (Bruker AXS, 1998)'
_computing_publication_material 'SHELXL-97 (Sheldrick, 1997)'
_computing_structure_refinement 'SHELXL-97 (Sheldrick, 1997)'
_computing_structure_solution 'SHELXS-97 (Sheldrick, 1990)'
_diffrn_ambient_temperature 100(2)
_diffrn_measured_fraction_theta_full 0.997
_diffrn_measured_fraction_theta_max 0.978
_diffrn_measurement_device_type 'CCD area detector'
_diffrn_measurement_method 'phi and omega scans'
_diffrn_radiation_monochromator 'multi-layer mirror'
_diffrn_radiation_source 'rotating anode'
_diffrn_radiation_type MoK\a
_diffrn_radiation_wavelength 0.71073
_diffrn_reflns_av_R_equivalents 0.0794
_diffrn_reflns_av_sigmaI/netI 0.0297
_diffrn_reflns_limit_h_max 24
_diffrn_reflns_limit_h_min -23
_diffrn_reflns_limit_k_max 22
_diffrn_reflns_limit_k_min -22
_diffrn_reflns_limit_l_max 25
_diffrn_reflns_limit_l_min -25
_diffrn_reflns_number 393669
_diffrn_reflns_theta_full 26.00
_diffrn_reflns_theta_max 28.49
_diffrn_reflns_theta_min 1.19
_exptl_absorpt_coefficient_mu 3.614
_exptl_absorpt_correction_T_max 0.56
_exptl_absorpt_correction_T_min 0.52
_exptl_absorpt_correction_type multi-scan
_exptl_absorpt_process_details 'Sadabs 2004/1 (Brucker Nonius 2004)'
_exptl_crystal_colour colourless
_exptl_crystal_density_diffrn 1.463
_exptl_crystal_description block
_exptl_crystal_F_000 2500
_exptl_crystal_size_max 0.18
_exptl_crystal_size_mid 0.16
_exptl_crystal_size_min 0.12
_refine_diff_density_max 2.970
_refine_diff_density_min -1.747
_refine_diff_density_rms 0.164
_refine_ls_extinction_method none
_refine_ls_goodness_of_fit_ref 1.189
_refine_ls_hydrogen_treatment constr
_refine_ls_matrix_type full
_refine_ls_number_parameters 590
_refine_ls_number_reflns 13800
_refine_ls_number_restraints 174
_refine_ls_restrained_S_all 1.243
_refine_ls_R_factor_all 0.0649
_refine_ls_R_factor_gt 0.0393
_refine_ls_shift/su_max 0.001
_refine_ls_shift/su_mean 0.000
_refine_ls_structure_factor_coef Fsqd
_refine_ls_weighting_details 'calc w=1/[\s^2^(Fo^2^)+(0.0326P)^2^+34.6026P] where P=(Fo^2^+2Fc^2^)/3'
_refine_ls_weighting_scheme calc
_refine_ls_wR_factor_gt 0.0929
_refine_ls_wR_factor_ref 0.1143
_reflns_number_gt 10925
_reflns_number_total 13800
_reflns_threshold_expression >2sigma(I)
_cod_data_source_file ja8016889-file005.cif
_cod_data_source_block kr230
_cod_database_code 4107923

loop_
_symmetry_equiv_pos_as_xyz
'x, y, z'
'-x, y+1/2, -z+1/2'
'-x, -y, -z'
'x, -y-1/2, z-1/2'

loop_
_atom_site_label
_atom_site_type_symbol
_atom_site_fract_x
_atom_site_fract_y
_atom_site_fract_z
_atom_site_U_iso_or_equiv
_atom_site_adp_type
_atom_site_occupancy
_atom_site_symmetry_multiplicity
_atom_site_calc_flag
_atom_site_refinement_flags
_atom_site_disorder_assembly
_atom_site_disorder_group
Pt1 Pt 0.250667(10) 0.493700(10) 0.163819(9) 0.01622(6) Uani 1 1 d . . .
Br1 Br 0.35912(3) 0.46309(3) 0.10674(3) 0.02555(12) Uani 1 1 d . . .
N2 N 0.0805(2) 0.5201(2) 0.1552(2) 0.0203(8) Uani 1 1 d . . .
H1A H 0.0491 0.5305 0.1799 0.024 Uiso 1 1 calc R . .
C1 C 0.0416(3) 0.5100(3) 0.0778(3) 0.0179(9) Uani 1 1 d . . .
C2 C 0.0801(3) 0.4931(3) 0.0284(3) 0.0199(10) Uani 1 1 d . . .
H2C H 0.1354 0.4884 0.0472 0.024 Uiso 1 1 calc R . .
C3 C 0.0393(3) 0.4828(3) -0.0476(3) 0.0197(9) Uani 1 1 d . . .
H3A H 0.0672 0.4705 -0.0798 0.024 Uiso 1 1 calc R . .
B1 B 0.1616(3) 0.5167(3) 0.2023(3) 0.0178(10) Uani 1 1 d . B .
N1 N 0.1785(3) 0.5300(3) 0.2806(2) 0.0217(9) Uani 1 1 d . . .
H2A H 0.2283 0.5363 0.3075 0.026 Uiso 1 1 calc R A 1
C4A C 0.1252(19) 0.5347(18) 0.3235(10) 0.032(3) Uani 0.392(14) 1 d PDU B 1
H4A1 H 0.1096 0.4813 0.3327 0.038 Uiso 0.392(14) 1 calc PR B 1
H4A2 H 0.0774 0.5637 0.2939 0.038 Uiso 0.392(14) 1 calc PR B 1
C5A C 0.1662(9) 0.5769(9) 0.4000(8) 0.036(4) Uani 0.392(14) 1 d PDU B 1
H5A H 0.1845 0.6293 0.3899 0.044 Uiso 0.392(14) 1 calc PR B 1
C6A C 0.1077(12) 0.5888(16) 0.4384(11) 0.063(6) Uani 0.392(14) 1 d PDU B 1
H6A1 H 0.1228 0.6345 0.4715 0.094 Uiso 0.392(14) 1 calc PR B 1
H6A2 H 0.1067 0.5423 0.4681 0.094 Uiso 0.392(14) 1 calc PR B 1
H6A3 H 0.0558 0.5973 0.4004 0.094 Uiso 0.392(14) 1 calc PR B 1
C7A C 0.2359(14) 0.531(3) 0.4486(17) 0.044(3) Uani 0.392(14) 1 d PDU B 1
H7A1 H 0.2550 0.5531 0.4994 0.065 Uiso 0.392(14) 1 calc PR B 1
H7A2 H 0.2773 0.5336 0.4272 0.065 Uiso 0.392(14) 1 calc PR B 1
H7A3 H 0.2207 0.4763 0.4508 0.065 Uiso 0.392(14) 1 calc PR B 1
C4B C 0.1258(12) 0.5534(10) 0.3182(6) 0.032(3) Uani 0.608(14) 1 d PDU B 2
H4B1 H 0.0718 0.5391 0.2865 0.038 Uiso 0.608(14) 1 calc PR B 2
H4B2 H 0.1280 0.6109 0.3244 0.038 Uiso 0.608(14) 1 calc PR B 2
C5B C 0.1461(6) 0.5145(6) 0.3961(5) 0.032(3) Uani 0.608(14) 1 d PDU B 2
H5B H 0.1501 0.4569 0.3889 0.039 Uiso 0.608(14) 1 calc PR B 2
C6B C 0.0821(8) 0.5267(11) 0.4281(8) 0.061(4) Uani 0.608(14) 1 d PDU B 2
H6B1 H 0.0967 0.5010 0.4772 0.092 Uiso 0.608(14) 1 calc PR B 2
H6B2 H 0.0332 0.5042 0.3938 0.092 Uiso 0.608(14) 1 calc PR B 2
H6B3 H 0.0751 0.5828 0.4339 0.092 Uiso 0.608(14) 1 calc PR B 2
C7B C 0.2240(8) 0.5412(16) 0.4502(11) 0.044(3) Uani 0.608(14) 1 d PDU B 2
H7B1 H 0.2231 0.5979 0.4568 0.065 Uiso 0.608(14) 1 calc PR B 2
H7B2 H 0.2650 0.5277 0.4302 0.065 Uiso 0.608(14) 1 calc PR B 2
H7B3 H 0.2348 0.5153 0.4988 0.065 Uiso 0.608(14) 1 calc PR B 2
P1 P 0.24300(8) 0.36273(7) 0.19168(7) 0.0186(2) Uani 1 1 d . . .
C11 C 0.2560(3) 0.2973(3) 0.1198(3) 0.0224(10) Uani 1 1 d . . .
H11A H 0.3109 0.3064 0.1225 0.027 Uiso 1 1 calc R . .
C12 C 0.2050(3) 0.3195(3) 0.0394(3) 0.0269(11) Uani 1 1 d . . .
H12A H 0.1494 0.3092 0.0315 0.032 Uiso 1 1 calc R . .
H12B H 0.2109 0.3760 0.0313 0.032 Uiso 1 1 calc R . .
C13 C 0.2290(4) 0.2721(4) -0.0171(3) 0.0342(13) Uani 1 1 d . . .
H13A H 0.2834 0.2852 -0.0115 0.041 Uiso 1 1 calc R . .
H13B H 0.1948 0.2859 -0.0688 0.041 Uiso 1 1 calc R . .
C14 C 0.2228(4) 0.1843(4) -0.0045(3) 0.0395(15) Uani 1 1 d . . .
H14A H 0.1677 0.1705 -0.0136 0.047 Uiso 1 1 calc R . .
H14B H 0.2398 0.1547 -0.0408 0.047 Uiso 1 1 calc R . .
C15 C 0.2731(4) 0.1615(4) 0.0749(4) 0.0367(14) Uani 1 1 d . . .
H15A H 0.3287 0.1704 0.0822 0.044 Uiso 1 1 calc R . .
H15B H 0.2661 0.1051 0.0824 0.044 Uiso 1 1 calc R . .
C16 C 0.2514(3) 0.2092(3) 0.1336(3) 0.0281(12) Uani 1 1 d . . .
H16A H 0.1978 0.1955 0.1305 0.034 Uiso 1 1 calc R . .
H16B H 0.2877 0.1959 0.1847 0.034 Uiso 1 1 calc R . .
C21 C 0.1549(3) 0.3307(3) 0.2113(3) 0.0211(10) Uani 1 1 d . . .
H21A H 0.1421 0.3753 0.2390 0.025 Uiso 1 1 calc R . .
C22 C 0.0830(3) 0.3213(3) 0.1397(3) 0.0237(10) Uani 1 1 d . . .
H22A H 0.0777 0.3680 0.1076 0.028 Uiso 1 1 calc R . .
H22B H 0.0903 0.2753 0.1113 0.028 Uiso 1 1 calc R . .
C23 C 0.0088(3) 0.3109(3) 0.1572(4) 0.0326(13) Uani 1 1 d . . .
H23A H -0.0361 0.3035 0.1098 0.039 Uiso 1 1 calc R . .
H23B H -0.0008 0.3585 0.1822 0.039 Uiso 1 1 calc R . .
C24 C 0.0164(4) 0.2401(4) 0.2083(4) 0.0370(14) Uani 1 1 d . . .
H24A H -0.0310 0.2357 0.2217 0.044 Uiso 1 1 calc R . .
H24B H 0.0207 0.1919 0.1812 0.044 Uiso 1 1 calc R . .
C25 C 0.0878(4) 0.2473(4) 0.2796(3) 0.0340(13) Uani 1 1 d . . .
H25A H 0.0929 0.1995 0.3103 0.041 Uiso 1 1 calc R . .
H25B H 0.0807 0.2922 0.3095 0.041 Uiso 1 1 calc R . .
C26 C 0.1629(3) 0.2591(3) 0.2623(3) 0.0271(11) Uani 1 1 d . . .
H26A H 0.1732 0.2120 0.2371 0.032 Uiso 1 1 calc R . .
H26B H 0.2077 0.2667 0.3099 0.032 Uiso 1 1 calc R . .
C31 C 0.3242(3) 0.3360(3) 0.2785(3) 0.0241(11) Uani 1 1 d . . .
H31A H 0.3166 0.2802 0.2901 0.029 Uiso 1 1 calc R . .
C32 C 0.3220(3) 0.3860(3) 0.3448(3) 0.0249(11) Uani 1 1 d . . .
H32A H 0.3303 0.4416 0.3353 0.030 Uiso 1 1 calc R . .
H32B H 0.2700 0.3813 0.3496 0.030 Uiso 1 1 calc R . .
C33 C 0.3853(4) 0.3596(4) 0.4181(3) 0.0386(15) Uani 1 1 d . . .
H33A H 0.3842 0.3939 0.4596 0.046 Uiso 1 1 calc R . .
H33B H 0.3740 0.3056 0.4298 0.046 Uiso 1 1 calc R . .
C34 C 0.4661(4) 0.3623(5) 0.4129(3) 0.0443(17) Uani 1 1 d . . .
H34A H 0.5047 0.3407 0.4596 0.053 Uiso 1 1 calc R . .
H34B H 0.4806 0.4173 0.4081 0.053 Uiso 1 1 calc R . .
C35 C 0.4686(4) 0.3155(4) 0.3456(3) 0.0375(14) Uani 1 1 d . . .
H35A H 0.4609 0.2594 0.3536 0.045 Uiso 1 1 calc R . .
H35B H 0.5206 0.3216 0.3412 0.045 Uiso 1 1 calc R . .
C36 C 0.4053(3) 0.3428(3) 0.2726(3) 0.0278(11) Uani 1 1 d . . .
H36A H 0.4151 0.3979 0.2625 0.033 Uiso 1 1 calc R . .
H36B H 0.4073 0.3105 0.2302 0.033 Uiso 1 1 calc R . .
P2 P 0.26826(8) 0.62682(7) 0.15316(7) 0.0193(2) Uani 1 1 d . . .
C41 C 0.2873(3) 0.6534(3) 0.0675(3) 0.0225(10) Uani 1 1 d . . .
H41A H 0.3387 0.6285 0.0737 0.027 Uiso 1 1 calc R . .
C42 C 0.2291(3) 0.6170(3) -0.0048(3) 0.0270(11) Uani 1 1 d . . .
H42A H 0.2243 0.5603 0.0027 0.032 Uiso 1 1 calc R . .
H42B H 0.1770 0.6411 -0.0162 0.032 Uiso 1 1 calc R . .
C43 C 0.2573(4) 0.6303(4) -0.0705(3) 0.0344(13) Uani 1 1 d . . .
H43A H 0.3071 0.6020 -0.0609 0.041 Uiso 1 1 calc R . .
H43B H 0.2183 0.6089 -0.1171 0.041 Uiso 1 1 calc R . .
C44 C 0.2694(4) 0.7172(4) -0.0813(3) 0.0375(14) Uani 1 1 d . . .
H44A H 0.2187 0.7449 -0.0953 0.045 Uiso 1 1 calc R . .
H44B H 0.2897 0.7240 -0.1227 0.045 Uiso 1 1 calc R . .
C45 C 0.3273(4) 0.7530(3) -0.0087(3) 0.0327(13) Uani 1 1 d . . .
H45A H 0.3792 0.7285 0.0028 0.039 Uiso 1 1 calc R . .
H45B H 0.3327 0.8097 -0.0162 0.039 Uiso 1 1 calc R . .
C46 C 0.2994(3) 0.7406(3) 0.0573(3) 0.0285(12) Uani 1 1 d . . .
H46A H 0.2497 0.7690 0.0479 0.034 Uiso 1 1 calc R . .
H46B H 0.3387 0.7618 0.1038 0.034 Uiso 1 1 calc R . .
C51 C 0.3571(3) 0.6597(3) 0.2306(3) 0.0224(10) Uani 1 1 d . . .
H51A H 0.3575 0.7181 0.2301 0.027 Uiso 1 1 calc R . .
C52 C 0.4342(3) 0.6316(4) 0.2252(3) 0.0277(11) Uani 1 1 d . . .
H52A H 0.4387 0.6508 0.1778 0.033 Uiso 1 1 calc R . .
H52B H 0.4349 0.5737 0.2242 0.033 Uiso 1 1 calc R . .
C53 C 0.5036(3) 0.6612(4) 0.2919(3) 0.0332(13) Uani 1 1 d . . .
H53A H 0.5528 0.6417 0.2876 0.040 Uiso 1 1 calc R . .
H53B H 0.5047 0.7190 0.2909 0.040 Uiso 1 1 calc R . .
C54 C 0.4982(4) 0.6339(5) 0.3661(3) 0.0412(16) Uani 1 1 d . . .
H54A H 0.5428 0.6551 0.4085 0.049 Uiso 1 1 calc R . .
H54B H 0.5010 0.5761 0.3689 0.049 Uiso 1 1 calc R . .
C55 C 0.4213(3) 0.6616(4) 0.3727(3) 0.0358(14) Uani 1 1 d . . .
H55A H 0.4171 0.6412 0.4198 0.043 Uiso 1 1 calc R . .
H55B H 0.4210 0.7195 0.3751 0.043 Uiso 1 1 calc R . .
C56 C 0.3512(3) 0.6337(3) 0.3057(3) 0.0255(11) Uani 1 1 d . . .
H56A H 0.3026 0.6549 0.3099 0.031 Uiso 1 1 calc R . .
H56B H 0.3483 0.5759 0.3067 0.031 Uiso 1 1 calc R . .
C61 C 0.1905(3) 0.6918(3) 0.1623(3) 0.0218(10) Uani 1 1 d . . .
H61A H 0.1722 0.6656 0.2001 0.026 Uiso 1 1 calc R . .
C62 C 0.1179(3) 0.6953(3) 0.0898(3) 0.0239(10) Uani 1 1 d . . .
H62A H 0.1303 0.7256 0.0511 0.029 Uiso 1 1 calc R . .
H62B H 0.1032 0.6417 0.0703 0.029 Uiso 1 1 calc R . .
C63 C 0.0492(3) 0.7336(3) 0.1048(3) 0.0316(12) Uani 1 1 d . . .
H63A H 0.0038 0.7371 0.0572 0.038 Uiso 1 1 calc R . .
H63B H 0.0340 0.7009 0.1403 0.038 Uiso 1 1 calc R . .
C64 C 0.0711(4) 0.8150(4) 0.1376(4) 0.0380(14) Uani 1 1 d . . .
H64A H 0.0791 0.8496 0.0992 0.046 Uiso 1 1 calc R . .
H64B H 0.0277 0.8367 0.1511 0.046 Uiso 1 1 calc R . .
C65 C 0.1450(4) 0.8137(3) 0.2068(4) 0.0345(13) Uani 1 1 d . . .
H65A H 0.1344 0.7851 0.2474 0.041 Uiso 1 1 calc R . .
H65B H 0.1594 0.8680 0.2241 0.041 Uiso 1 1 calc R . .
C66 C 0.2133(3) 0.7752(3) 0.1927(3) 0.0273(11) Uani 1 1 d . . .
H66A H 0.2590 0.7731 0.2402 0.033 Uiso 1 1 calc R . .
H66B H 0.2280 0.8064 0.1559 0.033 Uiso 1 1 calc R . .
C70A C 0.5697(4) 0.4570(5) 0.2255(2) 0.056(2) Uani 1 1 d DU . .
H70A H 0.5171 0.4354 0.2173 0.068 Uiso 1 1 calc R . .
H70B H 0.5632 0.5111 0.2058 0.068 Uiso 1 1 calc R . .
Cl7A Cl 0.61572(19) 0.40041(15) 0.17691(16) 0.0863(8) Uani 1 1 d DU . .
Cl7B Cl 0.62436(16) 0.45829(18) 0.32188(14) 0.0830(7) Uani 1 1 d DU . .
C80A C 0.5828(4) 0.6083(12) 0.0427(5) 0.088(5) Uani 0.679(7) 1 d PDU C 1
H80A H 0.5756 0.6572 0.0132 0.106 Uiso 0.679(7) 1 calc PR C 1
H80B H 0.5959 0.5662 0.0134 0.106 Uiso 0.679(7) 1 calc PR C 1
Cl8A Cl 0.6607(2) 0.6202(3) 0.1285(3) 0.0733(12) Uani 0.679(7) 1 d PDU C 1
Cl8B Cl 0.49541(18) 0.58493(19) 0.05601(17) 0.0584(10) Uani 0.679(7) 1 d PDU C 1
C80B C 0.5919(10) 0.5810(9) 0.0567(6) 0.035(5) Uani 0.321(7) 1 d PDU C 2
H80C H 0.5693 0.5287 0.0584 0.041 Uiso 0.321(7) 1 calc PR C 2
H80D H 0.6321 0.5755 0.0334 0.041 Uiso 0.321(7) 1 calc PR C 2
Cl8C Cl 0.6347(7) 0.6179(6) 0.1483(5) 0.083(3) Uani 0.321(7) 1 d PDU C 2
Cl8D Cl 0.5181(6) 0.6449(7) 0.0029(5) 0.115(4) Uani 0.321(7) 1 d PDU C 2
C90A C 0.1859(5) 0.0308(8) 0.2339(4) 0.117(4) Uani 1 1 d DU . .
H90A H 0.2123 0.0820 0.2477 0.140 Uiso 1 1 calc R . .
H90B H 0.2256 -0.0108 0.2527 0.140 Uiso 1 1 calc R . .
Cl9A Cl 0.1137(3) 0.0208(3) 0.2749(2) 0.1577(18) Uani 1 1 d DU . .
Cl9B Cl 0.1413(3) 0.0240(3) 0.1360(3) 0.1526(18) Uani 1 1 d DU . .

loop_
_atom_site_aniso_label
_atom_site_aniso_U_11
_atom_site_aniso_U_22
_atom_site_aniso_U_33
_atom_site_aniso_U_23
_atom_site_aniso_U_13
_atom_site_aniso_U_12
Pt1 0.01618(9) 0.01975(9) 0.01222(9) -0.00054(6) 0.00442(6) -0.00025(7)
Br1 0.0278(3) 0.0276(3) 0.0256(2) -0.00244(19) 0.0147(2) -0.0005(2)
N2 0.019(2) 0.024(2) 0.0181(19) -0.0010(16) 0.0077(17) 0.0013(16)
C1 0.023(2) 0.013(2) 0.016(2) -0.0008(16) 0.0051(18) -0.0007(17)
C2 0.015(2) 0.022(2) 0.020(2) -0.0002(18) 0.0027(18) 0.0007(18)
C3 0.021(2) 0.021(2) 0.018(2) 0.0025(18) 0.0072(19) 0.0006(18)
B1 0.023(3) 0.015(2) 0.020(2) 0.0011(19) 0.014(2) -0.003(2)
N1 0.018(2) 0.029(2) 0.019(2) 0.0008(17) 0.0076(17) 0.0020(17)
C4A 0.032(3) 0.041(7) 0.025(3) 0.001(4) 0.015(3) 0.009(5)
C5A 0.048(8) 0.037(7) 0.027(6) 0.004(5) 0.018(6) 0.013(6)
C6A 0.068(10) 0.084(11) 0.042(8) -0.006(7) 0.027(7) 0.023(8)
C7A 0.051(5) 0.052(6) 0.026(3) -0.003(4) 0.012(4) 0.006(4)
C4B 0.032(3) 0.041(7) 0.025(3) 0.001(4) 0.015(3) 0.009(5)
C5B 0.038(5) 0.037(5) 0.027(4) 0.002(4) 0.017(4) -0.001(4)
C6B 0.058(7) 0.091(9) 0.044(6) 0.001(6) 0.029(5) 0.000(6)
C7B 0.051(5) 0.052(6) 0.026(3) -0.003(4) 0.012(4) 0.006(4)
P1 0.0209(6) 0.0184(6) 0.0165(6) -0.0001(4) 0.0067(5) 0.0014(5)
C11 0.021(2) 0.020(2) 0.027(3) -0.0063(19) 0.009(2) -0.0001(19)
C12 0.036(3) 0.025(3) 0.019(2) -0.006(2) 0.009(2) -0.003(2)
C13 0.045(4) 0.036(3) 0.023(3) -0.008(2) 0.014(3) -0.002(3)
C14 0.048(4) 0.040(3) 0.033(3) -0.022(3) 0.017(3) -0.004(3)
C15 0.043(4) 0.027(3) 0.042(3) -0.011(2) 0.017(3) 0.003(3)
C16 0.032(3) 0.019(2) 0.035(3) -0.004(2) 0.014(2) 0.003(2)
C21 0.022(2) 0.023(2) 0.020(2) 0.0001(18) 0.009(2) 0.0010(19)
C22 0.024(3) 0.021(2) 0.026(3) 0.0030(19) 0.008(2) 0.0011(19)
C23 0.026(3) 0.029(3) 0.043(3) 0.001(2) 0.013(3) -0.001(2)
C24 0.032(3) 0.037(3) 0.046(4) 0.003(3) 0.018(3) -0.008(3)
C25 0.038(3) 0.035(3) 0.034(3) 0.005(2) 0.019(3) -0.004(3)
C26 0.028(3) 0.024(3) 0.030(3) 0.006(2) 0.011(2) 0.000(2)
C31 0.026(3) 0.023(2) 0.022(2) 0.0014(19) 0.007(2) 0.005(2)
C32 0.029(3) 0.028(3) 0.017(2) -0.0003(19) 0.008(2) 0.006(2)
C33 0.044(4) 0.047(4) 0.020(3) 0.002(2) 0.006(3) 0.013(3)
C34 0.036(4) 0.065(5) 0.022(3) 0.001(3) -0.001(3) 0.011(3)
C35 0.030(3) 0.049(4) 0.030(3) 0.009(3) 0.007(3) 0.016(3)
C36 0.024(3) 0.033(3) 0.024(3) 0.001(2) 0.006(2) 0.007(2)
P2 0.0216(6) 0.0191(6) 0.0165(6) 0.0004(4) 0.0059(5) -0.0014(5)
C41 0.024(3) 0.025(2) 0.018(2) 0.0009(19) 0.007(2) -0.005(2)
C42 0.031(3) 0.032(3) 0.017(2) 0.000(2) 0.007(2) -0.005(2)
C43 0.041(3) 0.044(3) 0.020(3) 0.000(2) 0.013(2) -0.004(3)
C44 0.046(4) 0.045(4) 0.025(3) 0.011(3) 0.016(3) -0.001(3)
C45 0.039(3) 0.029(3) 0.035(3) 0.008(2) 0.019(3) -0.003(2)
C46 0.032(3) 0.026(3) 0.029(3) 0.001(2) 0.013(2) -0.005(2)
C51 0.025(3) 0.024(2) 0.018(2) -0.0023(19) 0.007(2) -0.005(2)
C52 0.024(3) 0.039(3) 0.021(2) -0.005(2) 0.009(2) -0.005(2)
C53 0.022(3) 0.052(4) 0.026(3) -0.009(3) 0.008(2) -0.007(2)
C54 0.026(3) 0.073(5) 0.021(3) -0.001(3) 0.004(2) -0.004(3)
C55 0.026(3) 0.064(4) 0.015(2) -0.005(3) 0.004(2) -0.008(3)
C56 0.023(3) 0.035(3) 0.019(2) -0.004(2) 0.008(2) -0.002(2)
C61 0.026(3) 0.019(2) 0.023(2) -0.0010(19) 0.011(2) -0.0005(19)
C62 0.023(3) 0.022(2) 0.026(3) 0.001(2) 0.008(2) -0.001(2)
C63 0.030(3) 0.028(3) 0.036(3) 0.003(2) 0.011(3) 0.006(2)
C64 0.043(4) 0.027(3) 0.050(4) 0.000(3) 0.024(3) 0.011(3)
C65 0.045(4) 0.023(3) 0.039(3) -0.003(2) 0.019(3) 0.003(2)
C66 0.033(3) 0.019(2) 0.029(3) -0.003(2) 0.010(2) -0.004(2)
C70A 0.048(3) 0.065(4) 0.061(4) 0.001(3) 0.026(3) 0.011(3)
Cl7A 0.117(2) 0.0682(14) 0.0905(17) 0.0042(12) 0.0580(16) 0.0399(14)
Cl7B 0.0789(16) 0.0921(18) 0.0678(14) -0.0093(13) 0.0134(12) 0.0001(14)
C80A 0.094(7) 0.090(7) 0.086(7) -0.003(5) 0.037(5) -0.008(5)
Cl8A 0.067(2) 0.0568(19) 0.097(3) -0.0018(19) 0.031(2) -0.0161(17)
Cl8B 0.0612(18) 0.0655(19) 0.0568(17) -0.0116(13) 0.0309(14) 0.0019(14)
C80B 0.041(6) 0.030(6) 0.032(6) -0.006(4) 0.011(4) -0.001(4)
Cl8C 0.110(5) 0.063(4) 0.069(4) -0.015(3) 0.023(4) -0.003(4)
Cl8D 0.104(5) 0.117(5) 0.108(5) -0.039(4) 0.020(4) 0.038(4)
C90A 0.119(6) 0.087(6) 0.125(6) -0.005(4) 0.020(4) 0.001(4)
Cl9A 0.207(4) 0.133(3) 0.129(3) 0.000(2) 0.054(3) 0.103(3)
Cl9B 0.169(3) 0.116(3) 0.170(3) 0.033(2) 0.057(3) -0.052(2)

loop_
_atom_type_symbol
_atom_type_description
_atom_type_scat_dispersion_real
_atom_type_scat_dispersion_imag
_atom_type_scat_source
C C 0.0033 0.0016 'International Tables Vol C Tables 4.2.6.8 and 6.1.1.4'
H H 0.0000 0.0000 'International Tables Vol C Tables 4.2.6.8 and 6.1.1.4'
B B 0.0013 0.0007 'International Tables Vol C Tables 4.2.6.8 and 6.1.1.4'
N N 0.0061 0.0033 'International Tables Vol C Tables 4.2.6.8 and 6.1.1.4'
P P 0.1023 0.0942 'International Tables Vol C Tables 4.2.6.8 and 6.1.1.4'
Br Br -0.2901 2.4595 'International Tables Vol C Tables 4.2.6.8 and 6.1.1.4'
Pt Pt -1.7033 8.3905 'International Tables Vol C Tables 4.2.6.8 and 6.1.1.4'
Cl Cl 0.1484 0.1585 'International Tables Vol C Tables 4.2.6.8 and 6.1.1.4'

loop_
_geom_angle_atom_site_label_1
_geom_angle_atom_site_label_2
_geom_angle_atom_site_label_3
_geom_angle
_geom_angle_site_symmetry_1
_geom_angle_site_symmetry_3
B1 Pt1 P1 89.08(15) . .
B1 Pt1 P2 89.72(15) . .
P1 Pt1 P2 172.20(4) . .
B1 Pt1 Br1 176.74(16) . .
P1 Pt1 Br1 91.02(3) . .
P2 Pt1 Br1 90.62(4) . .
C1 N2 B1 132.8(4) . .
C1 N2 H1A 113.6 . .
B1 N2 H1A 113.6 . .
C3 C1 C2 117.3(4) 3_565 .
C3 C1 N2 119.7(4) 3_565 .
C2 C1 N2 123.0(5) . .
C3 C2 C1 121.2(5) . .
C3 C2 H2C 119.4 . .
C1 C2 H2C 119.4 . .
C2 C3 C1 121.5(5) . 3_565
C2 C3 H3A 119.3 . .
C1 C3 H3A 119.3 3_565 .
N1 B1 N2 116.0(4) . .
N1 B1 Pt1 119.8(4) . .
N2 B1 Pt1 124.2(4) . .
B1 N1 C4B 128.6(7) . .
B1 N1 C4A 130.0(10) . .
B1 N1 H2A 115.0 . .
C4B N1 H2A 114.4 . .
C4A N1 H2A 115.0 . .
N1 C4A C5A 110(2) . .
N1 C4A H4A1 109.6 . .
C5A C4A H4A1 109.6 . .
N1 C4A H4A2 109.6 . .
C5A C4A H4A2 109.6 . .
H4A1 C4A H4A2 108.1 . .
C7A C5A C6A 111.5(17) . .
C7A C5A C4A 110.7(17) . .
C6A C5A C4A 109.0(16) . .
C7A C5A H5A 108.5 . .
C6A C5A H5A 108.5 . .
C4A C5A H5A 108.5 . .
N1 C4B C5B 112.4(12) . .
N1 C4B H4B1 109.1 . .
C5B C4B H4B1 109.1 . .
N1 C4B H4B2 109.1 . .
C5B C4B H4B2 109.1 . .
H4B1 C4B H4B2 107.9 . .
C7B C5B C6B 111.4(11) . .
C7B C5B C4B 111.9(12) . .
C6B C5B C4B 111.6(10) . .
C7B C5B H5B 107.2 . .
C6B C5B H5B 107.2 . .
C4B C5B H5B 107.2 . .
C5B C6B H6B1 109.5 . .
C5B C6B H6B2 109.5 . .
H6B1 C6B H6B2 109.5 . .
C5B C6B H6B3 109.5 . .
H6B1 C6B H6B3 109.5 . .
H6B2 C6B H6B3 109.5 . .
C5B C7B H7B1 109.5 . .
C5B C7B H7B2 109.5 . .
H7B1 C7B H7B2 109.5 . .
C5B C7B H7B3 109.5 . .
H7B1 C7B H7B3 109.5 . .
H7B2 C7B H7B3 109.5 . .
C31 P1 C11 103.8(2) . .
C31 P1 C21 103.1(2) . .
C11 P1 C21 108.6(2) . .
C31 P1 Pt1 110.46(18) . .
C11 P1 Pt1 112.47(18) . .
C21 P1 Pt1 117.19(17) . .
C12 C11 C16 111.3(4) . .
C12 C11 P1 113.4(4) . .
C16 C11 P1 116.0(4) . .
C12 C11 H11A 105.0 . .
C16 C11 H11A 105.0 . .
P1 C11 H11A 105.0 . .
C13 C12 C11 110.2(5) . .
C13 C12 H12A 109.6 . .
C11 C12 H12A 109.6 . .
C13 C12 H12B 109.6 . .
C11 C12 H12B 109.6 . .
H12A C12 H12B 108.1 . .
C12 C13 C14 110.8(5) . .
C12 C13 H13A 109.5 . .
C14 C13 H13A 109.5 . .
C12 C13 H13B 109.5 . .
C14 C13 H13B 109.5 . .
H13A C13 H13B 108.1 . .
C15 C14 C13 110.8(5) . .
C15 C14 H14A 109.5 . .
C13 C14 H14A 109.5 . .
C15 C14 H14B 109.5 . .
C13 C14 H14B 109.5 . .
H14A C14 H14B 108.1 . .
C14 C15 C16 111.4(5) . .
C14 C15 H15A 109.4 . .
C16 C15 H15A 109.4 . .
C14 C15 H15B 109.4 . .
C16 C15 H15B 109.4 . .
H15A C15 H15B 108.0 . .
C11 C16 C15 110.5(5) . .
C11 C16 H16A 109.5 . .
C15 C16 H16A 109.5 . .
C11 C16 H16B 109.5 . .
C15 C16 H16B 109.5 . .
H16A C16 H16B 108.1 . .
C22 C21 C26 109.8(4) . .
C22 C21 P1 112.6(3) . .
C26 C21 P1 117.7(4) . .
C22 C21 H21A 105.2 . .
C26 C21 H21A 105.2 . .
P1 C21 H21A 105.2 . .
C23 C22 C21 111.7(5) . .
C23 C22 H22A 109.3 . .
C21 C22 H22A 109.3 . .
C23 C22 H22B 109.3 . .
C21 C22 H22B 109.3 . .
H22A C22 H22B 107.9 . .
C22 C23 C24 110.2(5) . .
C22 C23 H23A 109.6 . .
C24 C23 H23A 109.6 . .
C22 C23 H23B 109.6 . .
C24 C23 H23B 109.6 . .
H23A C23 H23B 108.1 . .
C25 C24 C23 111.0(5) . .
C25 C24 H24A 109.4 . .
C23 C24 H24A 109.4 . .
C25 C24 H24B 109.4 . .
C23 C24 H24B 109.4 . .
H24A C24 H24B 108.0 . .
C24 C25 C26 111.8(5) . .
C24 C25 H25A 109.3 . .
C26 C25 H25A 109.3 . .
C24 C25 H25B 109.3 . .
C26 C25 H25B 109.3 . .
H25A C25 H25B 107.9 . .
C25 C26 C21 110.3(5) . .
C25 C26 H26A 109.6 . .
C21 C26 H26A 109.6 . .
C25 C26 H26B 109.6 . .
C21 C26 H26B 109.6 . .
H26A C26 H26B 108.1 . .
C36 C31 C32 109.0(4) . .
C36 C31 P1 114.2(4) . .
C32 C31 P1 110.5(4) . .
C36 C31 H31A 107.7 . .
C32 C31 H31A 107.7 . .
P1 C31 H31A 107.7 . .
C33 C32 C31 110.6(4) . .
C33 C32 H32A 109.5 . .
C31 C32 H32A 109.5 . .
C33 C32 H32B 109.5 . .
C31 C32 H32B 109.5 . .
H32A C32 H32B 108.1 . .
C34 C33 C32 111.9(5) . .
C34 C33 H33A 109.2 . .
C32 C33 H33A 109.2 . .
C34 C33 H33B 109.2 . .
C32 C33 H33B 109.2 . .
H33A C33 H33B 107.9 . .
C33 C34 C35 111.0(6) . .
C33 C34 H34A 109.4 . .
C35 C34 H34A 109.4 . .
C33 C34 H34B 109.4 . .
C35 C34 H34B 109.4 . .
H34A C34 H34B 108.0 . .
C34 C35 C36 111.3(5) . .
C34 C35 H35A 109.4 . .
C36 C35 H35A 109.4 . .
C34 C35 H35B 109.4 . .
C36 C35 H35B 109.4 . .
H35A C35 H35B 108.0 . .
C31 C36 C35 110.6(5) . .
C31 C36 H36A 109.5 . .
C35 C36 H36A 109.5 . .
C31 C36 H36B 109.5 . .
C35 C36 H36B 109.5 . .
H36A C36 H36B 108.1 . .
C41 P2 C51 104.0(2) . .
C41 P2 C61 109.0(2) . .
C51 P2 C61 103.2(2) . .
C41 P2 Pt1 113.31(17) . .
C51 P2 Pt1 109.77(17) . .
C61 P2 Pt1 116.35(17) . .
C46 C41 C42 111.4(4) . .
C46 C41 P2 115.8(4) . .
C42 C41 P2 113.7(4) . .
C46 C41 H41A 104.9 . .
C42 C41 H41A 104.9 . .
P2 C41 H41A 104.9 . .
C43 C42 C41 110.1(5) . .
C43 C42 H42A 109.6 . .
C41 C42 H42A 109.6 . .
C43 C42 H42B 109.6 . .
C41 C42 H42B 109.6 . .
H42A C42 H42B 108.2 . .
C44 C43 C42 111.2(5) . .
C44 C43 H43A 109.4 . .
C42 C43 H43A 109.4 . .
C44 C43 H43B 109.4 . .
C42 C43 H43B 109.4 . .
H43A C43 H43B 108.0 . .
C43 C44 C45 110.6(5) . .
C43 C44 H44A 109.5 . .
C45 C44 H44A 109.5 . .
C43 C44 H44B 109.5 . .
C45 C44 H44B 109.5 . .
H44A C44 H44B 108.1 . .
C46 C45 C44 111.0(5) . .
C46 C45 H45A 109.4 . .
C44 C45 H45A 109.4 . .
C46 C45 H45B 109.4 . .
C44 C45 H45B 109.4 . .
H45A C45 H45B 108.0 . .
C45 C46 C41 110.2(5) . .
C45 C46 H46A 109.6 . .
C41 C46 H46A 109.6 . .
C45 C46 H46B 109.6 . .
C41 C46 H46B 109.6 . .
H46A C46 H46B 108.1 . .
C52 C51 C56 110.0(4) . .
C52 C51 P2 114.9(4) . .
C56 C51 P2 108.7(3) . .
C52 C51 H51A 107.6 . .
C56 C51 H51A 107.6 . .
P2 C51 H51A 107.6 . .
C51 C52 C53 110.8(4) . .
C51 C52 H52A 109.5 . .
C53 C52 H52A 109.5 . .
C51 C52 H52B 109.5 . .
C53 C52 H52B 109.5 . .
H52A C52 H52B 108.1 . .
C54 C53 C52 111.1(5) . .
C54 C53 H53A 109.4 . .
C52 C53 H53A 109.4 . .
C54 C53 H53B 109.4 . .
C52 C53 H53B 109.4 . .
H53A C53 H53B 108.0 . .
C53 C54 C55 110.1(5) . .
C53 C54 H54A 109.6 . .
C55 C54 H54A 109.6 . .
C53 C54 H54B 109.6 . .
C55 C54 H54B 109.6 . .
H54A C54 H54B 108.2 . .
C56 C55 C54 111.0(5) . .
C56 C55 H55A 109.4 . .
C54 C55 H55A 109.4 . .
C56 C55 H55B 109.4 . .
C54 C55 H55B 109.4 . .
H55A C55 H55B 108.0 . .
C55 C56 C51 111.8(5) . .
C55 C56 H56A 109.3 . .
C51 C56 H56A 109.3 . .
C55 C56 H56B 109.3 . .
C51 C56 H56B 109.3 . .
H56A C56 H56B 107.9 . .
C62 C61 C66 109.5(4) . .
C62 C61 P2 112.6(3) . .
C66 C61 P2 118.3(4) . .
C62 C61 H61A 105.1 . .
C66 C61 H61A 105.1 . .
P2 C61 H61A 105.1 . .
C63 C62 C61 110.7(4) . .
C63 C62 H62A 109.5 . .
C61 C62 H62A 109.5 . .
C63 C62 H62B 109.5 . .
C61 C62 H62B 109.5 . .
H62A C62 H62B 108.1 . .
C64 C63 C62 110.7(5) . .
C64 C63 H63A 109.5 . .
C62 C63 H63A 109.5 . .
C64 C63 H63B 109.5 . .
C62 C63 H63B 109.5 . .
H63A C63 H63B 108.1 . .
C65 C64 C63 111.5(5) . .
C65 C64 H64A 109.3 . .
C63 C64 H64A 109.3 . .
C65 C64 H64B 109.3 . .
C63 C64 H64B 109.3 . .
H64A C64 H64B 108.0 . .
C64 C65 C66 113.0(5) . .
C64 C65 H65A 109.0 . .
C66 C65 H65A 109.0 . .
C64 C65 H65B 109.0 . .
C66 C65 H65B 109.0 . .
H65A C65 H65B 107.8 . .
C65 C66 C61 109.6(5) . .
C65 C66 H66A 109.7 . .
C61 C66 H66A 109.7 . .
C65 C66 H66B 109.7 . .
C61 C66 H66B 109.7 . .
H66A C66 H66B 108.2 . .
Cl7A C70A Cl7B 110.9(4) . .
Cl7A C70A H70A 109.5 . .
Cl7B C70A H70A 109.5 . .
Cl7A C70A H70B 109.5 . .
Cl7B C70A H70B 109.5 . .
H70A C70A H70B 108.0 . .
Cl8B C80A Cl8A 111.9(5) . .
Cl8B C80A H80A 109.2 . .
Cl8A C80A H80A 109.2 . .
Cl8B C80A H80B 109.2 . .
Cl8A C80A H80B 109.2 . .
H80A C80A H80B 107.9 . .
Cl8C C80B Cl8D 109.5(6) . .
Cl8C C80B H80C 109.8 . .
Cl8D C80B H80C 109.8 . .
Cl8C C80B H80D 109.8 . .
Cl8D C80B H80D 109.8 . .
H80C C80B H80D 108.2 . .
Cl9B C90A Cl9A 108.9(5) . .
Cl9B C90A H90A 109.9 . .
Cl9A C90A H90A 109.9 . .
Cl9B C90A H90B 109.9 . .
Cl9A C90A H90B 109.9 . .
H90A C90A H90B 108.3 . .

loop_
_geom_bond_atom_site_label_1
_geom_bond_atom_site_label_2
_geom_bond_distance
_geom_bond_site_symmetry_2
Pt1 B1 2.048(6) .
Pt1 P1 2.3177(13) .
Pt1 P2 2.3185(13) .
Pt1 Br1 2.6306(6) .
N2 C1 1.400(6) .
N2 B1 1.436(7) .
N2 H1A 0.8800 .
C1 C3 1.391(7) 3_565
C1 C2 1.392(7) .
C2 C3 1.384(7) .
C2 H2C 0.9500 .
C3 C1 1.391(7) 3_565
C3 H3A 0.9500 .
B1 N1 1.429(7) .
N1 C4B 1.45(2) .
N1 C4A 1.48(3) .
N1 H2A 0.8800 .
C4A C5A 1.559(19) .
C4A H4A1 0.9900 .
C4A H4A2 0.9900 .
C5A C7A 1.504(18) .
C5A C6A 1.507(16) .
C5A H5A 1.0000 .
C6A H6A1 0.9800 .
C6A H6A2 0.9800 .
C6A H6A3 0.9800 .
C7A H7A1 0.9800 .
C7A H7A2 0.9800 .
C7A H7A3 0.9800 .
C4B C5B 1.545(14) .
C4B H4B1 0.9900 .
C4B H4B2 0.9900 .
C5B C7B 1.503(15) .
C5B C6B 1.512(12) .
C5B H5B 1.0000 .
C6B H6B1 0.9800 .
C6B H6B2 0.9800 .
C6B H6B3 0.9800 .
C7B H7B1 0.9800 .
C7B H7B2 0.9800 .
C7B H7B3 0.9800 .
P1 C31 1.845(5) .
P1 C11 1.847(5) .
P1 C21 1.862(5) .
C11 C12 1.531(7) .
C11 C16 1.537(7) .
C11 H11A 1.0000 .
C12 C13 1.528(7) .
C12 H12A 0.9900 .
C12 H12B 0.9900 .
C13 C14 1.531(9) .
C13 H13A 0.9900 .
C13 H13B 0.9900 .
C14 C15 1.515(9) .
C14 H14A 0.9900 .
C14 H14B 0.9900 .
C15 C16 1.544(8) .
C15 H15A 0.9900 .
C15 H15B 0.9900 .
C16 H16A 0.9900 .
C16 H16B 0.9900 .
C21 C22 1.531(7) .
C21 C26 1.537(7) .
C21 H21A 1.0000 .
C22 C23 1.517(8) .
C22 H22A 0.9900 .
C22 H22B 0.9900 .
C23 C24 1.530(8) .
C23 H23A 0.9900 .
C23 H23B 0.9900 .
C24 C25 1.519(9) .
C24 H24A 0.9900 .
C24 H24B 0.9900 .
C25 C26 1.536(8) .
C25 H25A 0.9900 .
C25 H25B 0.9900 .
C26 H26A 0.9900 .
C26 H26B 0.9900 .
C31 C36 1.532(8) .
C31 C32 1.537(7) .
C31 H31A 1.0000 .
C32 C33 1.531(7) .
C32 H32A 0.9900 .
C32 H32B 0.9900 .
C33 C34 1.517(10) .
C33 H33A 0.9900 .
C33 H33B 0.9900 .
C34 C35 1.525(9) .
C34 H34A 0.9900 .
C34 H34B 0.9900 .
C35 C36 1.533(7) .
C35 H35A 0.9900 .
C35 H35B 0.9900 .
C36 H36A 0.9900 .
C36 H36B 0.9900 .
P2 C41 1.840(5) .
P2 C51 1.853(5) .
P2 C61 1.862(5) .
C41 C46 1.531(7) .
C41 C42 1.541(7) .
C41 H41A 1.0000 .
C42 C43 1.529(8) .
C42 H42A 0.9900 .
C42 H42B 0.9900 .
C43 C44 1.528(9) .
C43 H43A 0.9900 .
C43 H43B 0.9900 .
C44 C45 1.538(9) .
C44 H44A 0.9900 .
C44 H44B 0.9900 .
C45 C46 1.528(8) .
C45 H45A 0.9900 .
C45 H45B 0.9900 .
C46 H46A 0.9900 .
C46 H46B 0.9900 .
C51 C52 1.529(8) .
C51 C56 1.535(7) .
C51 H51A 1.0000 .
C52 C53 1.529(7) .
C52 H52A 0.9900 .
C52 H52B 0.9900 .
C53 C54 1.524(8) .
C53 H53A 0.9900 .
C53 H53B 0.9900 .
C54 C55 1.532(9) .
C54 H54A 0.9900 .
C54 H54B 0.9900 .
C55 C56 1.531(7) .
C55 H55A 0.9900 .
C55 H55B 0.9900 .
C56 H56A 0.9900 .
C56 H56B 0.9900 .
C61 C62 1.540(7) .
C61 C66 1.541(7) .
C61 H61A 1.0000 .
C62 C63 1.532(8) .
C62 H62A 0.9900 .
C62 H62B 0.9900 .
C63 C64 1.520(8) .
C63 H63A 0.9900 .
C63 H63B 0.9900 .
C64 C65 1.516(9) .
C64 H64A 0.9900 .
C64 H64B 0.9900 .
C65 C66 1.518(8) .
C65 H65A 0.9900 .
C65 H65B 0.9900 .
C66 H66A 0.9900 .
C66 H66B 0.9900 .

loop_
_geom_torsion_atom_site_label_1
_geom_torsion_atom_site_label_2
_geom_torsion_atom_site_label_3
_geom_torsion_atom_site_label_4
_geom_torsion
_geom_torsion_site_symmetry_1
_geom_torsion_site_symmetry_4
B1 N2 C1 C3 -179.8(5) . 3_565
B1 N2 C1 C2 0.1(8) . .
C3 C1 C2 C3 -0.8(8) 3_565 .
N2 C1 C2 C3 179.3(4) . .
C1 C2 C3 C1 0.8(8) . 3_565
C1 N2 B1 N1 -179.5(5) . .
C1 N2 B1 Pt1 -0.1(8) . .
P1 Pt1 B1 N1 85.4(4) . .
P2 Pt1 B1 N1 -86.8(4) . .
P1 Pt1 B1 N2 -94.0(4) . .
P2 Pt1 B1 N2 93.7(4) . .
N2 B1 N1 C4B -6.2(12) . .
Pt1 B1 N1 C4B 174.3(10) . .
N2 B1 N1 C4A 10.7(17) . .
Pt1 B1 N1 C4A -168.8(16) . .
B1 N1 C4A C5A -161.0(10) . .
C4B N1 C4A C5A -71(6) . .
N1 C4A C5A C7A -63(3) . .
N1 C4A C5A C6A 173.7(18) . .
B1 N1 C4B C5B 144.0(8) . .
C4A N1 C4B C5B 43(5) . .
N1 C4B C5B C7B 65.5(17) . .
N1 C4B C5B C6B -168.9(12) . .
B1 Pt1 P1 C31 -103.8(2) . .
Br1 Pt1 P1 C31 79.42(19) . .
B1 Pt1 P1 C11 140.7(2) . .
Br1 Pt1 P1 C11 -36.03(18) . .
B1 Pt1 P1 C21 13.8(2) . .
Br1 Pt1 P1 C21 -162.90(18) . .
C31 P1 C11 C12 -168.5(4) . .
C21 P1 C11 C12 82.2(4) . .
Pt1 P1 C11 C12 -49.1(4) . .
C31 P1 C11 C16 60.8(4) . .
C21 P1 C11 C16 -48.4(5) . .
Pt1 P1 C11 C16 -179.7(3) . .
C16 C11 C12 C13 -56.8(6) . .
P1 C11 C12 C13 170.3(4) . .
C11 C12 C13 C14 57.7(7) . .
C12 C13 C14 C15 -57.8(7) . .
C13 C14 C15 C16 56.3(7) . .
C12 C11 C16 C15 55.2(6) . .
P1 C11 C16 C15 -173.2(4) . .
C14 C15 C16 C11 -55.0(7) . .
C31 P1 C21 C22 -160.7(4) . .
C11 P1 C21 C22 -51.0(4) . .
Pt1 P1 C21 C22 77.7(4) . .
C31 P1 C21 C26 -31.5(4) . .
C11 P1 C21 C26 78.2(4) . .
Pt1 P1 C21 C26 -153.1(3) . .
C26 C21 C22 C23 58.0(6) . .
P1 C21 C22 C23 -168.8(4) . .
C21 C22 C23 C24 -57.6(6) . .
C22 C23 C24 C25 55.9(7) . .
C23 C24 C25 C26 -55.7(7) . .
C24 C25 C26 C21 56.0(6) . .
C22 C21 C26 C25 -56.1(6) . .
P1 C21 C26 C25 173.4(4) . .
C11 P1 C31 C36 56.6(4) . .
C21 P1 C31 C36 169.8(4) . .
Pt1 P1 C31 C36 -64.2(4) . .
C11 P1 C31 C32 179.8(4) . .
C21 P1 C31 C32 -67.0(4) . .
Pt1 P1 C31 C32 59.0(4) . .
C36 C31 C32 C33 -58.3(6) . .
P1 C31 C32 C33 175.5(4) . .
C31 C32 C33 C34 56.7(7) . .
C32 C33 C34 C35 -54.3(8) . .
C33 C34 C35 C36 54.6(8) . .
C32 C31 C36 C35 58.9(6) . .
P1 C31 C36 C35 -177.1(4) . .
C34 C35 C36 C31 -57.7(7) . .
B1 Pt1 P2 C41 -139.2(2) . .
Br1 Pt1 P2 C41 37.53(19) . .
B1 Pt1 P2 C51 105.0(2) . .
Br1 Pt1 P2 C51 -78.20(18) . .
B1 Pt1 P2 C61 -11.7(2) . .
Br1 Pt1 P2 C61 165.10(18) . .
C51 P2 C41 C46 -60.9(5) . .
C61 P2 C41 C46 48.7(5) . .
Pt1 P2 C41 C46 180.0(3) . .
C51 P2 C41 C42 168.2(4) . .
C61 P2 C41 C42 -82.2(4) . .
Pt1 P2 C41 C42 49.1(4) . .
C46 C41 C42 C43 56.7(6) . .
P2 C41 C42 C43 -170.2(4) . .
C41 C42 C43 C44 -56.5(7) . .
C42 C43 C44 C45 56.8(7) . .
C43 C44 C45 C46 -56.8(7) . .
C44 C45 C46 C41 56.7(6) . .
C42 C41 C46 C45 -56.9(6) . .
P2 C41 C46 C45 171.1(4) . .
C41 P2 C51 C52 -51.0(4) . .
C61 P2 C51 C52 -164.8(4) . .
Pt1 P2 C51 C52 70.5(4) . .
C41 P2 C51 C56 -174.9(4) . .
C61 P2 C51 C56 71.3(4) . .
Pt1 P2 C51 C56 -53.3(4) . .
C56 C51 C52 C53 -56.4(6) . .
P2 C51 C52 C53 -179.5(4) . .
C51 C52 C53 C54 58.2(7) . .
C52 C53 C54 C55 -57.5(7) . .
C53 C54 C55 C56 56.0(7) . .
C54 C55 C56 C51 -55.7(7) . .
C52 C51 C56 C55 55.6(6) . .
P2 C51 C56 C55 -177.8(4) . .
C41 P2 C61 C62 50.6(4) . .
C51 P2 C61 C62 160.7(4) . .
Pt1 P2 C61 C62 -79.1(4) . .
C41 P2 C61 C66 -78.8(4) . .
C51 P2 C61 C66 31.2(4) . .
Pt1 P2 C61 C66 151.5(3) . .
C66 C61 C62 C63 -59.1(6) . .
P2 C61 C62 C63 167.1(4) . .
C61 C62 C63 C64 57.1(6) . .
C62 C63 C64 C65 -54.0(7) . .
C63 C64 C65 C66 54.5(7) . .
C64 C65 C66 C61 -56.1(6) . .
C62 C61 C66 C65 57.7(6) . .
P2 C61 C66 C65 -171.5(4) . .
